data_7009123
loop_
_publ_author_name
'Davies, Sian C.'
'Hughes, David L.'
'Richards, Raymond L.'
'Sanders, J. Roger'

_publ_section_title
;
 Molybdenum and tungsten complexes of the N(CH2CH2S)33&#x2212; (NS3)
 ligand with oxide, sulfide, diazenide, hydrazide and nitrosyl
 co-ligands
;
_journal_issue 5
_journal_name_full 'Journal of the Chemical Society, Dalton Transactions'
_journal_page_first 719
_journal_paper_doi 10.1039/a908777j
_journal_year 2000
_chemical_formula_moiety 'C12 H17 Mo N2 S3'
_chemical_formula_structural '[Mo{N(CH2CH2S)3)}(NNPh)]'
_chemical_formula_sum 'C12 H17 Mo N3 S3'
_chemical_formula_weight 395.41
_chemical_name_systematic
; 
 ? 
;
_space_group_IT_number 61
_symmetry_cell_setting orthorhombic
_symmetry_space_group_name_Hall '-P 2bc 2ac'
_symmetry_space_group_name_H-M 'P c a b'
_atom_sites_solution_hydrogens geom
_atom_sites_solution_primary 'automated Patterson'
_atom_sites_solution_secondary difmap
_audit_creation_method SHELXL
_cell_angle_alpha 90.000(9)
_cell_angle_beta 90.000(8)
_cell_angle_gamma 90.000(8)
_cell_formula_units_Z 8
_cell_length_a 15.1833(14)
_cell_length_b 12.2873(14)
_cell_length_c 16.861(2)
_cell_measurement_reflns_used 25
_cell_measurement_temperature 293(2)
_cell_measurement_theta_max 11
_cell_measurement_theta_min 10
_cell_volume 3145.6(6)
_computing_cell_refinement 'CAD4/EXPRESS (Enraf-Nonius, 1992) '
_computing_data_collection 'CAD4/EXPRESS (Enraf-Nonius, 1992)  '
_computing_data_reduction 'CAD4 (Hursthouse, 1976)  '
_computing_molecular_graphics 'ORTEP (Johnson, 1971)'
_computing_publication_material 'SHELXL-93 (Sheldrick, 1993)'
_computing_structure_refinement 'SHELXL-93 (Sheldrick, 1993)'
_computing_structure_solution 'SHELXS-86 (Sheldrick, 1990)'
_diffrn_ambient_temperature 293(2)
_diffrn_measurement_device_type 'Enraf-Nonius CAD4 diffractometer'
_diffrn_measurement_method 'scintillation counter; \w/\q scans'
_diffrn_radiation_monochromator graphite
_diffrn_radiation_source 'fine-focus sealed tube'
_diffrn_radiation_type MoK\a
_diffrn_radiation_wavelength 0.71069
_diffrn_reflns_av_R_equivalents 0.036
_diffrn_reflns_av_sigmaI/netI 0.0590
_diffrn_reflns_limit_h_max 18
_diffrn_reflns_limit_h_min -11
_diffrn_reflns_limit_k_max 14
_diffrn_reflns_limit_k_min -8
_diffrn_reflns_limit_l_max 20
_diffrn_reflns_limit_l_min -12
_diffrn_reflns_number 3168
_diffrn_reflns_theta_max 25
_diffrn_reflns_theta_min 1.5
_diffrn_standards_decay_% 4.0
_diffrn_standards_interval_time '10000 s'
_diffrn_standards_number 3
_exptl_absorpt_coefficient_mu 1.222
_exptl_absorpt_correction_T_max 1.00
_exptl_absorpt_correction_T_min 0.98
_exptl_absorpt_correction_type 'semi-empirical psi-scans'
_exptl_crystal_colour 'Very dark red'
_exptl_crystal_density_diffrn 1.670
_exptl_crystal_description 'diamond prisms'
_exptl_crystal_F_000 1600
_exptl_crystal_size_max 0.23
_exptl_crystal_size_mid 0.12
_exptl_crystal_size_min 0.08
_refine_diff_density_max 0.866
_refine_diff_density_min -0.407
_refine_diff_density_rms 0.081
_refine_ls_extinction_method none
_refine_ls_goodness_of_fit_all 0.994
_refine_ls_goodness_of_fit_obs 1.142
_refine_ls_hydrogen_treatment
;
 Coordinates were of idealised positions and set to ride on the parent carbon 
 atoms.  They were not included in the disordered phenyl ring with site
 occupancy of 0.2.  Isotropic thermal parameters were set to be 1.2 x Ueq
 of the parent carbons.
;
_refine_ls_matrix_type full
_refine_ls_number_parameters 181
_refine_ls_number_reflns 2759
_refine_ls_number_restraints 0
_refine_ls_restrained_S_all 0.994
_refine_ls_restrained_S_obs 1.142
_refine_ls_R_factor_all 0.1030
_refine_ls_R_factor_obs 0.0383
_refine_ls_shift/esd_max 0.001
_refine_ls_shift/esd_mean 0.000
_refine_ls_structure_factor_coef Fsqd
_refine_ls_weighting_details 'w=1/[\s^2^(Fo^2^)+(0.0418P)^2^] where P=(Fo^2^+2Fc^2^)/3'
_refine_ls_weighting_scheme calc
_refine_ls_wR_factor_all 0.1137
_refine_ls_wR_factor_obs 0.0852
_reflns_number_observed 1266
_reflns_number_total 2759
_reflns_observed_criterion >2sigma(I)
_cod_data_source_file a908777j.txt
_cod_data_source_block ray20
_cod_depositor_comments
;
The following automatic conversions were performed:
'_symmetry_cell_setting' value 'Orthorhombic' changed to 'orthorhombic'
according to '/home/saulius/struct/CIF-dictionaries/cif_core.dic'
dictionary named 'cif_core.dic' version 2.4.1 from 2010-06-29.

Automatic conversion script
Id: cif_fix_enum 1527 2010-12-29 10:47:43Z saulius 

The following automatic conversions were performed:

'_refine_ls_weighting_scheme' value 'calc
w=1/[\s^2^(Fo^2^)+(0.0418P)^2^] where P=(Fo^2^+2Fc^2^)/3' was changed
to 'calc'. New tag '_refine_ls_weighting_details' was created. The
value of the new tag was set to 'w=1/[\s^2^(Fo^2^)+(0.0418P)^2^]
where P=(Fo^2^+2Fc^2^)/3'.

Automatic conversion script
Id: cif_fix_values 3143 2015-03-26 13:38:13Z robertas 
;
_cod_original_sg_symbol_H-M 'P c a b  (equiv. to no. 61)        '
_cod_database_code 7009123

loop_
_symmetry_equiv_pos_as_xyz
'x, y, z'
'-x+1/2, y+1/2, -z'
'x+1/2, -y, -z+1/2'
'-x, -y+1/2, z+1/2'
'-x, -y, -z'
'x-1/2, -y-1/2, z'
'-x-1/2, y, z-1/2'
'x, y-1/2, -z-1/2'

loop_
_atom_site_aniso_label
_atom_site_aniso_U_11
_atom_site_aniso_U_22
_atom_site_aniso_U_33
_atom_site_aniso_U_23
_atom_site_aniso_U_13
_atom_site_aniso_U_12
Mo 0.0306(3) 0.0417(3) 0.0529(3) -0.0028(4) -0.0017(2) 0.0007(3)
S1 0.0505(11) 0.0574(13) 0.0792(14) 0.0095(11) 0.0039(10) -0.0030(10)
C14 0.050(4) 0.055(5) 0.087(6) 0.004(4) 0.007(4) -0.008(4)
S2 0.0575(12) 0.0516(13) 0.0785(13) -0.0165(11) -0.0082(11) 0.0173(11)
C24 0.050(5) 0.086(7) 0.091(6) 0.000(5) -0.012(4) 0.036(5)
S3 0.0396(8) 0.0913(13) 0.0640(9) -0.0007(15) 0.0064(7) -0.0031(13)
C34 0.052(4) 0.121(7) 0.065(4) -0.002(6) 0.002(3) -0.001(5)
N4 0.032(2) 0.055(3) 0.064(3) -0.004(4) -0.004(2) 0.002(3)
N5 0.037(2) 0.047(3) 0.058(3) -0.009(4) -0.002(2) 0.004(3)
N51 0.040(3) 0.064(3) 0.074(3) -0.002(4) -0.014(2) 0.005(4)
C511 0.042(4) 0.046(4) 0.026(4) 0.005(3) -0.006(3) -0.003(4)
C512 0.054(5) 0.051(5) 0.036(4) -0.008(4) -0.017(4) 0.016(4)
C513 0.111(11) 0.045(8) 0.071(8) -0.011(8) -0.032(7) 0.009(6)
C514 0.116(9) 0.039(5) 0.064(6) 0.004(4) -0.044(6) 0.012(6)
C515 0.073(6) 0.078(7) 0.068(7) 0.001(6) -0.039(5) -0.029(6)
C516 0.051(6) 0.064(6) 0.067(6) 0.001(5) -0.010(4) -0.003(5)

loop_
_atom_site_label
_atom_site_type_symbol
_atom_site_fract_x
_atom_site_fract_y
_atom_site_fract_z
_atom_site_U_iso_or_equiv
_atom_site_thermal_displace_type
_atom_site_occupancy
_atom_site_calc_flag
_atom_site_refinement_flags
_atom_site_disorder_group
Mo Mo 0.01347(3) 0.25010(6) 0.04064(3) 0.0417(2) Uani 1 d . .
S1 S -0.04175(12) 0.0910(2) 0.09011(12) 0.0624(6) Uani 1 d . .
C14 C -0.1415(4) 0.0720(6) 0.0309(4) 0.064(2) Uani 1 d . .
H14A H -0.1287(4) 0.0234(6) -0.0129(4) 0.077 Uiso 0.50 calc PR 1
H14B H -0.1864(4) 0.0379(6) 0.0635(4) 0.077 Uiso 0.50 calc PR 1
H14C H -0.1494(4) -0.0048(6) 0.0196(4) 0.077 Uiso 0.50 calc PR 2
H14D H -0.1923(4) 0.0967(6) 0.0609(4) 0.077 Uiso 0.50 calc PR 2
S2 S -0.05003(13) 0.4115(2) 0.08170(12) 0.0625(6) Uani 1 d . .
C24 C -0.1458(5) 0.4201(7) 0.0150(5) 0.076(3) Uani 1 d . .
H24A H -0.1980(5) 0.3969(7) 0.0436(5) 0.091 Uiso 0.50 calc PR 1
H24B H -0.1544(5) 0.4954(7) -0.0004(5) 0.091 Uiso 0.50 calc PR 1
H24C H -0.1951(5) 0.4506(7) 0.0441(5) 0.091 Uiso 0.50 calc PR 2
H24D H -0.1320(5) 0.4695(7) -0.0281(5) 0.091 Uiso 0.50 calc PR 2
S3 S 0.09406(10) 0.2448(2) -0.07380(10) 0.0650(5) Uani 1 d . .
C34 C 0.0090(4) 0.2359(8) -0.1488(4) 0.079(2) Uani 1 d . .
H34A H -0.0027(4) 0.3080(8) -0.1698(4) 0.095 Uiso 0.50 calc PR 1
H34B H 0.0296(4) 0.1906(8) -0.1921(4) 0.095 Uiso 0.50 calc PR 1
H34C H 0.0294(4) 0.2724(8) -0.1964(4) 0.095 Uiso 0.50 calc PR 2
H34D H -0.0003(4) 0.1599(8) -0.1620(4) 0.095 Uiso 0.50 calc PR 2
C41A C -0.1750(9) 0.1726(12) 0.0002(8) 0.054(4) Uiso 0.50 d P 1
H41A H -0.2002(9) 0.2143(12) 0.0435(8) 0.065 Uiso 0.50 calc PR 1
H41B H -0.2219(9) 0.1570(12) -0.0371(8) 0.065 Uiso 0.50 calc PR 1
C42A C -0.1366(11) 0.3530(13) -0.0575(9) 0.063(4) Uiso 0.50 d P 1
H42A H -0.1937(11) 0.3474(13) -0.0831(9) 0.075 Uiso 0.50 calc PR 1
H42B H -0.0970(11) 0.3895(13) -0.0939(9) 0.075 Uiso 0.50 calc PR 1
C43A C -0.0775(9) 0.1874(12) -0.1148(8) 0.058(4) Uiso 0.50 d P 1
H43A H -0.1241(9) 0.1942(12) -0.1539(8) 0.070 Uiso 0.50 calc PR 1
H43B H -0.0691(9) 0.1106(12) -0.1039(8) 0.070 Uiso 0.50 calc PR 1
C41B C -0.1357(10) 0.1364(12) -0.0482(9) 0.059(4) Uiso 0.50 d P 2
H41C H -0.0982(10) 0.0962(12) -0.0844(9) 0.071 Uiso 0.50 calc PR 2
H41D H -0.1940(10) 0.1393(12) -0.0716(9) 0.071 Uiso 0.50 calc PR 2
C42B C -0.1709(10) 0.3202(13) -0.0166(10) 0.061(4) Uiso 0.50 d P 2
H42C H -0.2084(10) 0.3348(13) -0.0620(10) 0.074 Uiso 0.50 calc PR 2
H42D H -0.2070(10) 0.2837(13) 0.0227(10) 0.074 Uiso 0.50 calc PR 2
C43B C -0.0727(9) 0.2822(11) -0.1257(8) 0.061(4) Uiso 0.50 d P 2
H43C H -0.1172(9) 0.2629(11) -0.1645(8) 0.073 Uiso 0.50 calc PR 2
H43D H -0.0672(9) 0.3608(11) -0.1255(8) 0.073 Uiso 0.50 calc PR 2
N4 N -0.1032(3) 0.2433(6) -0.0421(3) 0.0504(12) Uani 1 d . .
N5 N 0.1084(3) 0.2561(5) 0.1044(3) 0.0472(11) Uani 1 d . .
N51 N 0.1770(3) 0.2534(6) 0.1435(3) 0.0593(13) Uani 1 d . .
C511 C 0.1987(5) 0.3473(6) 0.1936(4) 0.038(2) Uani 0.80 d P 3
C512 C 0.1408(5) 0.4340(7) 0.2092(4) 0.047(2) Uani 0.80 d P 3
H512 H 0.0836(5) 0.4324(7) 0.1895(4) 0.057 Uiso 0.80 calc PR 3
C513 C 0.1689(9) 0.5220(10) 0.2541(8) 0.076(5) Uani 0.80 d P 3
H513 H 0.1321(9) 0.5816(10) 0.2621(8) 0.091 Uiso 0.80 calc PR 3
C514 C 0.2518(8) 0.5200(7) 0.2867(6) 0.073(3) Uani 0.80 d P 3
H514 H 0.2706(8) 0.5779(7) 0.3180(6) 0.088 Uiso 0.80 calc PR 3
C515 C 0.3058(7) 0.4361(9) 0.2741(5) 0.073(3) Uani 0.80 d P 3
H515 H 0.3617(7) 0.4372(9) 0.2966(5) 0.088 Uiso 0.80 calc PR 3
C516 C 0.2811(6) 0.3473(8) 0.2283(5) 0.061(3) Uani 0.80 d P 3
H516 H 0.3193(6) 0.2890(8) 0.2212(5) 0.073 Uiso 0.80 calc PR 3
C521 C 0.1965(25) 0.1584(26) 0.1859(18) 0.094(16) Uiso 0.20 d PG 4
C522 C 0.1354(18) 0.0775(33) 0.2030(23) 0.112(19) Uiso 0.20 d PG 4
C523 C 0.1587(24) -0.0091(27) 0.2517(27) 0.045(15) Uiso 0.20 d PG 4
C524 C 0.2431(28) -0.0148(27) 0.2833(24) 0.152(28) Uiso 0.20 d PG 4
C525 C 0.3042(19) 0.0661(33) 0.2663(21) 0.098(16) Uiso 0.20 d PG 4
C526 C 0.2809(22) 0.1527(26) 0.2176(20) 0.077(14) Uiso 0.20 d PG 4

loop_
_atom_type_symbol
_atom_type_description
_atom_type_scat_dispersion_real
_atom_type_scat_dispersion_imag
_atom_type_scat_source
C C 0.0033 0.0016 'International Tables Vol C Tables 4.2.6.8 and 6.1.1.4'
H H 0.0000 0.0000 'International Tables Vol C Tables 4.2.6.8 and 6.1.1.4'
Mo Mo -1.6832 0.6857 'International Tables Vol C Tables 4.2.6.8 and 6.1.1.4'
N N 0.0061 0.0033 'International Tables Vol C Tables 4.2.6.8 and 6.1.1.4'
S S 0.1246 0.1234 'International Tables Vol C Tables 4.2.6.8 and 6.1.1.4'

loop_
_geom_angle_atom_site_label_1
_geom_angle_atom_site_label_2
_geom_angle_atom_site_label_3
_geom_angle
_geom_angle_site_symmetry_1
_geom_angle_site_symmetry_3
_geom_angle_publ_flag
N5 Mo N4 178.5(2) . . ?
N5 Mo S1 96.4(2) . . ?
N4 Mo S1 84.6(2) . . ?
N5 Mo S3 94.40(14) . . ?
N4 Mo S3 84.11(12) . . ?
S1 Mo S3 118.69(9) . . ?
N5 Mo S2 96.9(2) . . ?
N4 Mo S2 83.6(2) . . ?
S1 Mo S2 118.15(7) . . ?
S3 Mo S2 120.05(9) . . ?
C14 S1 Mo 102.4(2) . . ?
C41A C14 S1 112.4(7) . . ?
C41B C14 S1 110.9(7) . . ?
C41A C14 H14A 109.1(7) . . ?
S1 C14 H14A 109.1(2) . . ?
C41A C14 H14B 109.1(6) . . ?
S1 C14 H14B 109.1(2) . . ?
H14A C14 H14B 107.9 . . ?
C41B C14 H14C 109.5(6) . . ?
S1 C14 H14C 109.5(2) . . ?
C41B C14 H14D 109.5(6) . . ?
S1 C14 H14D 109.5(2) . . ?
H14C C14 H14D 108.1 . . ?
C24 S2 Mo 101.3(3) . . ?
C42B C24 S2 113.5(8) . . ?
C42A C24 S2 113.4(7) . . ?
C42A C24 H24A 108.9(7) . . ?
S2 C24 H24A 108.9(3) . . ?
C42A C24 H24B 108.9(7) . . ?
S2 C24 H24B 108.9(3) . . ?
H24A C24 H24B 107.7 . . ?
C42B C24 H24C 108.9(7) . . ?
S2 C24 H24C 108.9(3) . . ?
C42B C24 H24D 108.9(8) . . ?
S2 C24 H24D 108.9(3) . . ?
H24C C24 H24D 107.7 . . ?
C34 S3 Mo 102.1(2) . . ?
C43B C34 S3 114.0(7) . . ?
C43A C34 S3 111.6(7) . . ?
C43A C34 H34A 109.3(7) . . ?
S3 C34 H34A 109.3(3) . . ?
C43A C34 H34B 109.3(6) . . ?
S3 C34 H34B 109.3(3) . . ?
H34A C34 H34B 108.0 . . ?
C43B C34 H34C 108.7(7) . . ?
S3 C34 H34C 108.7(3) . . ?
C43B C34 H34D 108.7(7) . . ?
S3 C34 H34D 108.7(3) . . ?
H34C C34 H34D 107.6 . . ?
C14 C41A N4 113.3(10) . . ?
C14 C41A H41A 108.9(7) . . ?
N4 C41A H41A 108.9(6) . . ?
C14 C41A H41B 108.9(6) . . ?
N4 C41A H41B 108.9(5) . . ?
H41A C41A H41B 107.7 . . ?
N4 C42A C24 113.6(11) . . ?
N4 C42A H42A 108.8(6) . . ?
C24 C42A H42A 108.8(7) . . ?
N4 C42A H42B 108.8(7) . . ?
C24 C42A H42B 108.8(8) . . ?
H42A C42A H42B 107.7 . . ?
N4 C43A C34 110.8(10) . . ?
N4 C43A H43A 109.5(6) . . ?
C34 C43A H43A 109.5(6) . . ?
N4 C43A H43B 109.5(7) . . ?
C34 C43A H43B 109.5(7) . . ?
H43A C43A H43B 108.1 . . ?
N4 C41B C14 115.7(10) . . ?
N4 C41B H41C 108.4(7) . . ?
C14 C41B H41C 108.4(6) . . ?
N4 C41B H41D 108.4(6) . . ?
C14 C41B H41D 108.4(6) . . ?
H41C C41B H41D 107.4 . . ?
C24 C42B N4 119.4(12) . . ?
C24 C42B H42C 107.5(7) . . ?
N4 C42B H42C 107.5(6) . . ?
C24 C42B H42D 107.5(8) . . ?
N4 C42B H42D 107.5(7) . . ?
H42C C42B H42D 107.0 . . ?
C34 C43B N4 112.7(9) . . ?
C34 C43B H43C 109.1(7) . . ?
N4 C43B H43C 109.1(5) . . ?
C34 C43B H43D 109.1(7) . . ?
N4 C43B H43D 109.1(6) . . ?
H43C C43B H43D 107.8 . . ?
C41B N4 C42B 112.3(10) . . ?
C43A N4 C42A 112.2(9) . . ?
C41B N4 C43B 108.9(8) . . ?
C42B N4 C43B 106.1(9) . . ?
C43A N4 C41A 108.0(9) . . ?
C42A N4 C41A 110.5(8) . . ?
C41B N4 Mo 110.8(7) . . ?
C43A N4 Mo 109.1(6) . . ?
C42B N4 Mo 110.3(7) . . ?
C42A N4 Mo 110.3(7) . . ?
C43B N4 Mo 108.3(6) . . ?
C41A N4 Mo 106.6(6) . . ?
N51 N5 Mo 174.1(5) . . ?
N5 N51 C521 118.4(17) . . ?
N5 N51 C511 118.4(6) . . ?
C516 C511 C512 119.1(7) . . ?
C516 C511 N51 116.6(7) . . ?
C512 C511 N51 124.3(7) . . ?
C513 C512 C511 120.0(8) . . ?
C513 C512 H512 120.0(6) . . ?
C511 C512 H512 120.0(5) . . ?
C514 C513 C512 119.1(9) . . ?
C514 C513 H513 120.5(7) . . ?
C512 C513 H513 120.5(6) . . ?
C515 C514 C513 120.9(10) . . ?
C515 C514 H514 119.6(6) . . ?
C513 C514 H514 119.6(7) . . ?
C514 C515 C516 122.0(9) . . ?
C514 C515 H515 119.0(6) . . ?
C516 C515 H515 119.0(6) . . ?
C511 C516 C515 118.7(9) . . ?
C511 C516 H516 120.7(5) . . ?
C515 C516 H516 120.7(6) . . ?
C522 C521 C526 120.0 . . ?
C522 C521 N51 124.1(28) . . ?
C526 C521 N51 115.7(28) . . ?
C521 C522 C523 120.0 . . ?
C522 C523 C524 120.0 . . ?
C525 C524 C523 120.0 . . ?
C526 C525 C524 120.0 . . ?
C525 C526 C521 120.0 . . ?

loop_
_geom_bond_atom_site_label_1
_geom_bond_atom_site_label_2
_geom_bond_distance
_geom_bond_site_symmetry_2
_geom_bond_publ_flag
Mo N5 1.801(4) . ?
Mo N4 2.257(4) . ?
Mo S1 2.285(2) . ?
Mo S3 2.286(2) . ?
Mo S2 2.311(2) . ?
S1 C14 1.829(7) . ?
C14 C41A 1.434(14) . ?
C14 C41B 1.554(15) . ?
C14 H14A 0.97 . ?
C14 H14B 0.97 . ?
C14 H14C 0.97 . ?
C14 H14D 0.97 . ?
S2 C24 1.842(7) . ?
C24 C42B 1.39(2) . ?
C24 C42A 1.48(2) . ?
C24 H24A 0.97 . ?
C24 H24B 0.97 . ?
C24 H24C 0.97 . ?
C24 H24D 0.97 . ?
S3 C34 1.811(7) . ?
C34 C43B 1.418(15) . ?
C34 C43A 1.552(15) . ?
C34 H34A 0.97 . ?
C34 H34B 0.97 . ?
C34 H34C 0.97 . ?
C34 H34D 0.97 . ?
C41A N4 1.566(14) . ?
C41A H41A 0.97 . ?
C41A H41B 0.97 . ?
C42A N4 1.462(15) . ?
C42A H42A 0.97 . ?
C42A H42B 0.97 . ?
C43A N4 1.459(14) . ?
C43A H43A 0.97 . ?
C43A H43B 0.97 . ?
C41B N4 1.407(14) . ?
C41B H41C 0.97 . ?
C41B H41D 0.97 . ?
C42B N4 1.46(2) . ?
C42B H42C 0.97 . ?
C42B H42D 0.97 . ?
C43B N4 1.559(14) . ?
C43B H43C 0.97 . ?
C43B H43D 0.97 . ?
N5 N51 1.232(6) . ?
N51 C521 1.40(3) . ?
N51 C511 1.468(9) . ?
C511 C516 1.382(10) . ?
C511 C512 1.406(10) . ?
C512 C513 1.39(2) . ?
C512 H512 0.93 . ?
C513 C514 1.374(15) . ?
C513 H513 0.93 . ?
C514 C515 1.334(13) . ?
C514 H514 0.93 . ?
C515 C516 1.388(11) . ?
C515 H515 0.93 . ?
C516 H516 0.93 . ?
C521 C522 1.39 . ?
C521 C526 1.39 . ?
C522 C523 1.39 . ?
C523 C524 1.39 . ?
C524 C525 1.39 . ?
C525 C526 1.39 . ?
